data_4502954
loop_
_publ_author_name
'Qin, Ling'
'Hu, Jin-Song'
'Li, Yi-Zhi'
'Zheng, He-Gen'

_publ_section_title
;
 Effect of Carboxylate Coligands with Different Rigidity on Supramolecular
 Architectures Based on One Rigid Didentate Linear Ligand
;
_journal_issue 1
_journal_name_full 'Crystal Growth &amp; Design'
_journal_page_first 403
_journal_paper_doi 10.1021/cg2012638
_journal_volume 12
_journal_year 2012
_chemical_formula_moiety 'C25 H18 Co N2 O7'
_chemical_formula_sum 'C25 H18 Co N2 O7'
_chemical_formula_weight 517.34
_chemical_name_systematic
; 
 ? 
;
_space_group_IT_number 14
_symmetry_cell_setting monoclinic
_symmetry_space_group_name_Hall '-P 2ybc'
_symmetry_space_group_name_H-M 'P 1 21/c 1'
_atom_sites_solution_hydrogens geom
_atom_sites_solution_primary direct
_atom_sites_solution_secondary difmap
_audit_creation_method SHELXL-97
_cell_angle_alpha 90.00
_cell_angle_beta 108.723(2)
_cell_angle_gamma 90.00
_cell_formula_units_Z 4
_cell_length_a 11.6560(10)
_cell_length_b 15.5098(14)
_cell_length_c 12.8107(11)
_cell_measurement_reflns_used 6490
_cell_measurement_temperature 273(2)
_cell_measurement_theta_max 28.569
_cell_measurement_theta_min 2.266
_cell_volume 2193.4(3)
_computing_cell_refinement 'Bruker SMART'
_computing_data_collection 'Bruker SMART'
_computing_data_reduction 'Bruker SAINT'
_computing_molecular_graphics 'Bruker SHELXTL'
_computing_publication_material 'Bruker SHELXTL'
_computing_structure_refinement 'SHELXL-97 (Sheldrick, 1997)'
_computing_structure_solution 'SHELXS-97 (Sheldrick, 1990)'
_diffrn_ambient_temperature 273(2)
_diffrn_measured_fraction_theta_full 0.998
_diffrn_measured_fraction_theta_max 0.998
_diffrn_radiation_monochromator graphite
_diffrn_radiation_source 'fine-focus sealed tube'
_diffrn_radiation_type MoK\a
_diffrn_radiation_wavelength 0.71073
_diffrn_reflns_av_R_equivalents 0.0910
_diffrn_reflns_av_sigmaI/netI 0.0612
_diffrn_reflns_limit_h_max 11
_diffrn_reflns_limit_h_min -14
_diffrn_reflns_limit_k_max 19
_diffrn_reflns_limit_k_min -16
_diffrn_reflns_limit_l_max 15
_diffrn_reflns_limit_l_min -13
_diffrn_reflns_number 11253
_diffrn_reflns_theta_full 26.00
_diffrn_reflns_theta_max 26.00
_diffrn_reflns_theta_min 2.13
_exptl_absorpt_coefficient_mu 0.834
_exptl_absorpt_correction_T_max 0.8249
_exptl_absorpt_correction_T_min 0.8000
_exptl_absorpt_correction_type multi-scan
_exptl_crystal_colour purple
_exptl_crystal_density_diffrn 1.567
_exptl_crystal_density_method 'not measured'
_exptl_crystal_description prismatic
_exptl_crystal_F_000 1060
_exptl_crystal_size_max 0.28
_exptl_crystal_size_mid 0.26
_exptl_crystal_size_min 0.24
_refine_diff_density_max 0.610
_refine_diff_density_min -0.374
_refine_diff_density_rms 0.097
_refine_ls_extinction_method none
_refine_ls_goodness_of_fit_ref 1.055
_refine_ls_hydrogen_treatment constr
_refine_ls_matrix_type full
_refine_ls_number_parameters 320
_refine_ls_number_reflns 4292
_refine_ls_number_restraints 0
_refine_ls_restrained_S_all 1.055
_refine_ls_R_factor_all 0.0582
_refine_ls_R_factor_gt 0.0498
_refine_ls_shift/su_max 0.001
_refine_ls_shift/su_mean 0.000
_refine_ls_structure_factor_coef Fsqd
_refine_ls_weighting_details 'calc w=1/[\s^2^(Fo^2^)+(0.0636P)^2^+1.7523P] where P=(Fo^2^+2Fc^2^)/3'
_refine_ls_weighting_scheme calc
_refine_ls_wR_factor_gt 0.1224
_refine_ls_wR_factor_ref 0.1290
_reflns_number_gt 3754
_reflns_number_total 4292
_reflns_threshold_expression >2sigma(I)
_cod_data_source_file cg2012638_si_002.cif
_cod_data_source_block 6
_cod_depositor_comments
;
The following automatic conversions were performed:

'_symmetry_cell_setting' value 'Monoclinic' changed to 'monoclinic'
according to /home/saulius/struct/CIF-dictionaries/cif_core.dic
dictionary named 'cif_core.dic' version 2.4.1 from 2010-06-29.

Automatic conversion script
Id: cif_fix_values 1715 2011-07-08 13:25:40Z adriana 

The following automatic conversions were performed:

'_refine_ls_hydrogen_treatment' value 'constra' was replaced with the
value 'constr' as specified in the replacement file
'src/cod-tools/trunk/data/replacement-values/replacement_values.lst'.

Automatic conversion script
Id: cif_fix_values 5376 2017-05-30 11:51:03Z andrius 
;
_cod_original_sg_symbol_H-M ' P21/c '
_cod_database_code 4502954

loop_
_symmetry_equiv_pos_as_xyz
'x, y, z'
'-x, y+1/2, -z+1/2'
'-x, -y, -z'
'x, -y-1/2, z-1/2'

loop_
_atom_site_label
_atom_site_type_symbol
_atom_site_fract_x
_atom_site_fract_y
_atom_site_fract_z
_atom_site_U_iso_or_equiv
_atom_site_adp_type
_atom_site_occupancy
_atom_site_symmetry_multiplicity
_atom_site_calc_flag
_atom_site_refinement_flags
C1 C 0.3761(3) 0.4984(3) 0.5971(4) 0.0813(17) Uani 1 1 d .
H1 H 0.3489 0.5407 0.5434 0.098 Uiso 1 1 calc R
C2 C 0.4982(3) 0.4934(3) 0.6523(4) 0.0853(18) Uani 1 1 d .
H2 H 0.5506 0.5318 0.6348 0.102 Uiso 1 1 calc R
C3 C 0.5436(2) 0.4334(2) 0.7319(2) 0.0321(6) Uani 1 1 d .
C4 C 0.3379(3) 0.3900(2) 0.6958(3) 0.0468(8) Uani 1 1 d .
H4 H 0.2832 0.3538 0.7134 0.056 Uiso 1 1 calc R
C5 C 0.6760(2) 0.42539(19) 0.7883(2) 0.0308(6) Uani 1 1 d .
C6 C 0.7549(3) 0.4867(2) 0.7728(3) 0.0393(7) Uani 1 1 d .
H6 H 0.7240 0.5347 0.7294 0.047 Uiso 1 1 calc R
C7 C 0.8783(3) 0.4782(2) 0.8202(3) 0.0378(7) Uani 1 1 d .
H7 H 0.9290 0.5202 0.8073 0.045 Uiso 1 1 calc R
C8 C 0.9286(2) 0.40850(18) 0.8867(2) 0.0282(6) Uani 1 1 d .
C9 C 0.8493(3) 0.3471(2) 0.9030(3) 0.0409(7) Uani 1 1 d .
H9 H 0.8802 0.2993 0.9468 0.049 Uiso 1 1 calc R
C10 C 0.7255(3) 0.3556(2) 0.8558(3) 0.0406(7) Uani 1 1 d .
H10 H 0.6745 0.3141 0.8693 0.049 Uiso 1 1 calc R
C11 C 1.0620(2) 0.39921(18) 0.9346(2) 0.0301(6) Uani 1 1 d .
C12 C 1.1400(3) 0.4497(3) 0.9004(4) 0.0611(11) Uani 1 1 d .
H12 H 1.1093 0.4888 0.8431 0.073 Uiso 1 1 calc R
C13 C 1.2631(3) 0.4428(3) 0.9501(4) 0.0625(11) Uani 1 1 d .
H13 H 1.3137 0.4787 0.9265 0.075 Uiso 1 1 calc R
C14 C 1.2390(3) 0.3366(3) 1.0603(3) 0.0586(10) Uani 1 1 d .
H14 H 1.2730 0.2961 1.1150 0.070 Uiso 1 1 calc R
C15 C 1.1146(3) 0.3399(2) 1.0158(3) 0.0488(8) Uani 1 1 d .
H15 H 1.0666 0.3024 1.0405 0.059 Uiso 1 1 calc R
C16 C -0.0158(2) 0.38329(16) 0.3445(2) 0.0253(5) Uani 1 1 d .
C17 C -0.0903(2) 0.32652(16) 0.2537(2) 0.0234(5) Uani 1 1 d .
C18 C -0.2138(2) 0.34289(17) 0.2103(2) 0.0271(5) Uani 1 1 d .
H18 H -0.2468 0.3906 0.2341 0.033 Uiso 1 1 calc R
C19 C -0.2880(2) 0.28836(17) 0.1315(2) 0.0276(5) Uani 1 1 d .
C20 C -0.2384(2) 0.21617(17) 0.0991(2) 0.0277(5) Uani 1 1 d .
H20 H -0.2885 0.1775 0.0496 0.033 Uiso 1 1 calc R
C21 C -0.1145(2) 0.20100(16) 0.1398(2) 0.0238(5) Uani 1 1 d .
C22 C -0.0401(2) 0.25647(16) 0.2171(2) 0.0234(5) Uani 1 1 d .
H22 H 0.0430 0.2468 0.2441 0.028 Uiso 1 1 calc R
C23 C -0.4209(2) 0.3049(2) 0.0806(3) 0.0367(7) Uani 1 1 d .
C24 C -0.0654(2) 0.12373(16) 0.0979(2) 0.0237(5) Uani 1 1 d .
C25 C 0.4591(3) 0.3818(2) 0.7546(3) 0.0503(9) Uani 1 1 d .
H25 H 0.4839 0.3408 0.8103 0.060 Uiso 1 1 calc R
Co1 Co 0.11645(3) 0.45609(2) 0.51834(3) 0.02258(14) Uani 1 1 d .
H6A H -0.544(5) 0.375(4) 0.080(5) 0.11(2) Uiso 1 1 d .
N1 N 0.2953(2) 0.44676(15) 0.6156(2) 0.0304(5) Uani 1 1 d .
N2 N 1.3122(2) 0.38781(19) 1.0293(2) 0.0438(6) Uani 1 1 d .
O1 O 0.09502(16) 0.36747(12) 0.39140(16) 0.0312(4) Uani 1 1 d .
O2 O -0.06677(18) 0.44495(12) 0.37484(16) 0.0319(4) Uani 1 1 d .
O3 O 0.04405(15) 0.12640(12) 0.10218(15) 0.0272(4) Uani 1 1 d .
O4 O -0.13856(16) 0.06385(12) 0.05900(16) 0.0291(4) Uani 1 1 d .
O5 O -0.4832(2) 0.25692(19) 0.0115(3) 0.0696(9) Uani 1 1 d .
O6 O -0.4592(2) 0.37308(18) 0.1150(2) 0.0611(8) Uani 1 1 d .
O1W O 0.3052(3) 0.2991(3) 0.3426(2) 0.0858(11) Uani 1 1 d .
H1A H 0.2317 0.3025 0.3018 0.129 Uiso 1 1 d R
H1B H 0.3290 0.2471 0.3449 0.129 Uiso 1 1 d R

loop_
_atom_site_aniso_label
_atom_site_aniso_U_11
_atom_site_aniso_U_22
_atom_site_aniso_U_33
_atom_site_aniso_U_23
_atom_site_aniso_U_13
_atom_site_aniso_U_12
C1 0.0239(16) 0.092(3) 0.109(4) 0.069(3) -0.0047(19) -0.0076(19)
C2 0.0208(16) 0.101(4) 0.117(4) 0.073(3) -0.0022(19) -0.013(2)
C3 0.0232(13) 0.0384(15) 0.0329(14) 0.0022(12) 0.0066(11) 0.0026(12)
C4 0.0253(15) 0.0537(19) 0.057(2) 0.0209(16) 0.0066(14) -0.0060(14)
C5 0.0233(13) 0.0373(15) 0.0304(13) 0.0000(11) 0.0066(11) 0.0021(12)
C6 0.0254(14) 0.0384(16) 0.0497(18) 0.0123(14) 0.0058(13) 0.0029(13)
C7 0.0252(14) 0.0387(16) 0.0473(17) 0.0082(13) 0.0084(12) -0.0028(13)
C8 0.0214(12) 0.0364(15) 0.0264(12) -0.0009(11) 0.0069(10) 0.0037(11)
C9 0.0287(14) 0.0481(18) 0.0431(16) 0.0180(14) 0.0077(13) 0.0061(14)
C10 0.0257(14) 0.0485(18) 0.0457(17) 0.0152(14) 0.0088(12) -0.0007(13)
C11 0.0229(13) 0.0354(14) 0.0312(13) -0.0035(11) 0.0074(11) 0.0029(11)
C12 0.0260(16) 0.080(3) 0.074(3) 0.038(2) 0.0120(17) 0.0039(17)
C13 0.0256(16) 0.084(3) 0.077(3) 0.025(2) 0.0143(17) 0.0023(18)
C14 0.0344(18) 0.060(2) 0.070(2) 0.0172(19) 0.0002(16) 0.0122(17)
C15 0.0297(16) 0.050(2) 0.062(2) 0.0172(16) 0.0079(15) 0.0035(14)
C16 0.0291(13) 0.0237(12) 0.0244(12) -0.0008(9) 0.0102(10) -0.0033(11)
C17 0.0223(12) 0.0230(12) 0.0250(12) -0.0013(9) 0.0077(10) -0.0003(10)
C18 0.0256(13) 0.0252(13) 0.0307(13) -0.0036(10) 0.0094(10) 0.0047(11)
C19 0.0212(12) 0.0286(13) 0.0321(13) -0.0030(10) 0.0074(10) 0.0032(11)
C20 0.0233(13) 0.0285(13) 0.0294(13) -0.0065(10) 0.0057(10) -0.0027(11)
C21 0.0240(12) 0.0233(12) 0.0245(12) -0.0009(9) 0.0081(10) 0.0039(10)
C22 0.0189(11) 0.0266(12) 0.0244(12) -0.0003(10) 0.0067(9) 0.0001(10)
C23 0.0222(13) 0.0405(16) 0.0440(16) -0.0076(13) 0.0059(12) 0.0037(12)
C24 0.0231(12) 0.0243(12) 0.0217(11) -0.0018(9) 0.0045(9) -0.0001(10)
C25 0.0267(15) 0.057(2) 0.058(2) 0.0286(17) 0.0001(14) 0.0001(15)
Co1 0.0184(2) 0.0223(2) 0.0255(2) 0.00179(12) 0.00497(14) -0.00091(12)
N1 0.0203(11) 0.0328(12) 0.0353(12) 0.0036(9) 0.0049(9) 0.0014(9)
N2 0.0236(12) 0.0497(16) 0.0541(16) -0.0077(13) 0.0067(11) 0.0064(12)
O1 0.0232(9) 0.0322(10) 0.0342(10) -0.0065(8) 0.0038(8) -0.0017(8)
O2 0.0330(10) 0.0277(10) 0.0355(10) -0.0080(8) 0.0115(9) 0.0001(8)
O3 0.0208(9) 0.0270(9) 0.0339(10) -0.0073(7) 0.0089(7) -0.0012(7)
O4 0.0251(9) 0.0267(9) 0.0356(10) -0.0072(8) 0.0101(8) 0.0010(8)
O5 0.0257(11) 0.0713(18) 0.092(2) -0.0415(16) -0.0094(12) 0.0079(12)
O6 0.0223(11) 0.0602(16) 0.0878(19) -0.0326(14) -0.0005(12) 0.0115(11)
O1W 0.0638(18) 0.127(3) 0.0652(18) 0.0222(19) 0.0191(15) 0.0469(19)

loop_
_atom_type_symbol
_atom_type_description
_atom_type_scat_dispersion_real
_atom_type_scat_dispersion_imag
_atom_type_scat_source
C C 0.0033 0.0016 'International Tables Vol C Tables 4.2.6.8 and 6.1.1.4'
H H 0.0000 0.0000 'International Tables Vol C Tables 4.2.6.8 and 6.1.1.4'
N N 0.0061 0.0033 'International Tables Vol C Tables 4.2.6.8 and 6.1.1.4'
O O 0.0106 0.0060 'International Tables Vol C Tables 4.2.6.8 and 6.1.1.4'
Co Co 0.3494 0.9721 'International Tables Vol C Tables 4.2.6.8 and 6.1.1.4'

loop_
_geom_angle_atom_site_label_1
_geom_angle_atom_site_label_2
_geom_angle_atom_site_label_3
_geom_angle
_geom_angle_site_symmetry_1
_geom_angle_site_symmetry_3
N1 C1 C2 123.9(3) . .
N1 C1 H1 118.0 . .
C2 C1 H1 118.0 . .
C3 C2 C1 121.0(3) . .
C3 C2 H2 119.5 . .
C1 C2 H2 119.5 . .
C2 C3 C25 115.2(3) . .
C2 C3 C5 121.1(3) . .
C25 C3 C5 123.6(3) . .
N1 C4 C25 123.4(3) . .
N1 C4 H4 118.3 . .
C25 C4 H4 118.3 . .
C6 C5 C10 117.6(3) . .
C6 C5 C3 120.6(3) . .
C10 C5 C3 121.8(3) . .
C7 C6 C5 121.3(3) . .
C7 C6 H6 119.3 . .
C5 C6 H6 119.3 . .
C6 C7 C8 121.5(3) . .
C6 C7 H7 119.2 . .
C8 C7 H7 119.2 . .
C7 C8 C9 117.2(2) . .
C7 C8 C11 120.7(2) . .
C9 C8 C11 122.1(2) . .
C10 C9 C8 121.4(3) . .
C10 C9 H9 119.3 . .
C8 C9 H9 119.3 . .
C9 C10 C5 121.0(3) . .
C9 C10 H10 119.5 . .
C5 C10 H10 119.5 . .
C12 C11 C15 116.3(3) . .
C12 C11 C8 121.7(3) . .
C15 C11 C8 122.0(3) . .
C11 C12 C13 120.5(3) . .
C11 C12 H12 119.8 . .
C13 C12 H12 119.8 . .
N2 C13 C12 122.8(3) . .
N2 C13 H13 118.6 . .
C12 C13 H13 118.6 . .
N2 C14 C15 123.4(3) . .
N2 C14 H14 118.3 . .
C15 C14 H14 118.3 . .
C11 C15 C14 119.4(3) . .
C11 C15 H15 120.3 . .
C14 C15 H15 120.3 . .
O2 C16 O1 121.1(2) . .
O2 C16 C17 118.4(2) . .
O1 C16 C17 120.5(2) . .
C22 C17 C18 120.2(2) . .
C22 C17 C16 121.4(2) . .
C18 C17 C16 118.2(2) . .
C19 C18 C17 120.3(2) . .
C19 C18 H18 119.9 . .
C17 C18 H18 119.9 . .
C20 C19 C18 119.3(2) . .
C20 C19 C23 118.8(2) . .
C18 C19 C23 122.0(2) . .
C19 C20 C21 120.5(2) . .
C19 C20 H20 119.7 . .
C21 C20 H20 119.7 . .
C22 C21 C20 120.0(2) . .
C22 C21 C24 121.9(2) . .
C20 C21 C24 118.1(2) . .
C17 C22 C21 119.5(2) . .
C17 C22 H22 120.2 . .
C21 C22 H22 120.2 . .
O5 C23 O6 124.6(3) . .
O5 C23 C19 120.7(3) . .
O6 C23 C19 114.7(3) . .
O4 C24 O3 126.3(2) . .
O4 C24 C21 116.5(2) . .
O3 C24 C21 117.1(2) . .
C3 C25 C4 120.7(3) . .
C3 C25 H25 119.6 . .
C4 C25 H25 119.6 . .
O4 Co1 O3 159.04(8) 2 4_566
O4 Co1 N1 95.28(8) 2 .
O3 Co1 N1 98.51(8) 4_566 .
O4 Co1 O1 99.60(8) 2 .
O3 Co1 O1 91.80(8) 4_566 .
N1 Co1 O1 105.68(8) . .
O4 Co1 O2 80.25(8) 2 3_566
O3 Co1 O2 82.87(8) 4_566 3_566
N1 Co1 O2 95.05(8) . 3_566
O1 Co1 O2 159.17(7) . 3_566
O4 Co1 O2 84.41(7) 2 .
O3 Co1 O2 86.51(7) 4_566 .
N1 Co1 O2 164.27(8) . .
O1 Co1 O2 59.07(7) . .
O2 Co1 O2 100.38(6) 3_566 .
O4 Co1 Co1 78.04(5) 2 3_566
O3 Co1 Co1 81.75(5) 4_566 3_566
N1 Co1 Co1 146.35(7) . 3_566
O1 Co1 Co1 107.95(5) . 3_566
O2 Co1 Co1 51.42(5) 3_566 3_566
O2 Co1 Co1 48.96(5) . 3_566
C1 N1 C4 115.7(3) . .
C1 N1 Co1 119.5(2) . .
C4 N1 Co1 124.82(19) . .
C13 N2 C14 117.6(3) . .
C16 O1 Co1 95.24(15) . .
C16 O2 Co1 161.72(19) . 3_566
C16 O2 Co1 84.00(16) . .
Co1 O2 Co1 79.62(6) 3_566 .
C24 O3 Co1 123.08(16) . 4_565
C24 O4 Co1 129.62(16) . 2_545
C23 O6 H6A 107(4) . .
H1A O1W H1B 109.5 . .

loop_
_geom_bond_atom_site_label_1
_geom_bond_atom_site_label_2
_geom_bond_distance
_geom_bond_site_symmetry_2
C1 N1 1.314(4) .
C1 C2 1.373(5) .
C1 H1 0.9300 .
C2 C3 1.357(5) .
C2 H2 0.9300 .
C3 C25 1.371(4) .
C3 C5 1.484(4) .
C4 N1 1.323(4) .
C4 C25 1.377(4) .
C4 H4 0.9300 .
C5 C6 1.381(4) .
C5 C10 1.389(4) .
C6 C7 1.377(4) .
C6 H6 0.9300 .
C7 C8 1.384(4) .
C7 H7 0.9300 .
C8 C9 1.389(4) .
C8 C11 1.484(4) .
C9 C10 1.380(4) .
C9 H9 0.9300 .
C10 H10 0.9300 .
C11 C12 1.374(4) .
C11 C15 1.377(4) .
C12 C13 1.374(5) .
C12 H12 0.9300 .
C13 N2 1.308(5) .
C13 H13 0.9300 .
C14 N2 1.317(5) .
C14 C15 1.378(4) .
C14 H14 0.9300 .
C15 H15 0.9300 .
C16 O2 1.252(3) .
C16 O1 1.261(3) .
C16 C17 1.495(3) .
C17 C22 1.386(4) .
C17 C18 1.389(4) .
C18 C19 1.386(4) .
C18 H18 0.9300 .
C19 C20 1.383(4) .
C19 C23 1.497(4) .
C20 C21 1.390(4) .
C20 H20 0.9300 .
C21 C22 1.386(3) .
C21 C24 1.500(3) .
C22 H22 0.9300 .
C23 O5 1.205(4) .
C23 O6 1.280(4) .
C24 O4 1.251(3) .
C24 O3 1.260(3) .
C25 H25 0.9300 .
Co1 O4 2.0013(18) 2
Co1 O3 2.0210(17) 4_566
Co1 N1 2.061(2) .
Co1 O1 2.0822(19) .
Co1 O2 2.2523(19) 3_566
Co1 O2 2.334(2) .
Co1 Co1 2.9372(7) 3_566
O2 Co1 2.2523(19) 3_566
O3 Co1 2.0210(17) 4_565
O4 Co1 2.0014(18) 2_545
O6 H6A 0.94(6) .
O1W H1A 0.8500 .
O1W H1B 0.8499 .

loop_
_geom_hbond_atom_site_label_D
_geom_hbond_atom_site_label_H
_geom_hbond_atom_site_label_A
_geom_hbond_distance_DH
_geom_hbond_distance_HA
_geom_hbond_distance_DA
_geom_hbond_angle_DHA
_geom_hbond_site_symmetry_A
O6 H6A N2 0.94(6) 1.61(6) 2.546(3) 174(6) 1_354
